data_7045777
loop_
_publ_author_name
'Hierlinger, Claus'
'Cordes, David B.'
'Slawin, Alexandra M. Z.'
'Jacquemin, Denis'
'Guerchais, V\'eronique'
'Zysman-Colman, Eli'

_publ_section_title
;
 Phosphorescent cationic iridium(iii) complexes bearing a nonconjugated
 six-membered chelating ancillary ligand: a strategy for tuning the
 emission towards the blue.
;
_journal_issue 31
_journal_name_full 'Dalton transactions (Cambridge, England : 2003)'
_journal_page_first 10569
_journal_page_last 10577
_journal_paper_doi 10.1039/c8dt00467f
_journal_volume 47
_journal_year 2018
_chemical_formula_moiety 'C57 H46 F4 Ir N4, F6 P, C H2 Cl2'
_chemical_formula_sum 'C58 H48 Cl2 F10 Ir N4 P'
_chemical_formula_weight 1285.13
_space_group_crystal_system monoclinic
_space_group_IT_number 14
_space_group_name_Hall '-P 2yn'
_space_group_name_H-M_alt 'P 1 21/n 1'
_symmetry_space_group_name_Hall '-P 2yn'
_symmetry_space_group_name_H-M 'P 1 21/n 1'
_atom_sites_solution_hydrogens geom
_atom_sites_solution_primary direct
_atom_sites_solution_secondary difmap
_audit_creation_date 2018-01-23
_audit_creation_method 'by CrystalStructure 4.2'
_audit_update_record
;
2018-02-01 deposited with the CCDC.
2018-03-06 downloaded from the CCDC.
;
_cell_angle_alpha 90.0000
_cell_angle_beta 99.867(3)
_cell_angle_gamma 90.0000
_cell_formula_units_Z 4
_cell_length_a 10.9755(10)
_cell_length_b 19.9924(18)
_cell_length_c 24.106(2)
_cell_measurement_reflns_used 8810
_cell_measurement_temperature 173
_cell_measurement_theta_max 27.40
_cell_measurement_theta_min 1.90
_cell_volume 5211.3(8)
_computing_cell_refinement 'CrystalClear-SM Expert 2.1 b45'
_computing_data_collection 'CrystalClear-SM Expert 2.1 b45 (Rigaku, 2015)'
_computing_data_reduction 'CrystalClear-SM Expert 2.1 b45'
_computing_molecular_graphics 'CrystalStructure 4.2'
_computing_publication_material 'CrystalStructure 4.2 (Rigaku, 2015)'
_computing_structure_refinement 'SHELXL Version 2016/6 (Sheldrick, 2008)'
_computing_structure_solution 'DIRDIF99-PATTY (Gould, et al., 1999)'
_diffrn_ambient_temperature 173
_diffrn_detector_area_resol_mean 5.814
_diffrn_measured_fraction_theta_full 0.995
_diffrn_measured_fraction_theta_max 0.993
_diffrn_measurement_device_type 'Rigaku XtaLAB P200'
_diffrn_measurement_method \w
_diffrn_radiation_type 'Mo K\a'
_diffrn_radiation_wavelength 0.71075
_diffrn_reflns_av_R_equivalents 0.0604
_diffrn_reflns_Laue_measured_fraction_full 0.995
_diffrn_reflns_Laue_measured_fraction_max 0.993
_diffrn_reflns_limit_h_max 13
_diffrn_reflns_limit_h_min -13
_diffrn_reflns_limit_k_max 24
_diffrn_reflns_limit_k_min -24
_diffrn_reflns_limit_l_max 29
_diffrn_reflns_limit_l_min -28
_diffrn_reflns_number 62738
_diffrn_reflns_point_group_measured_fraction_full 0.995
_diffrn_reflns_point_group_measured_fraction_max 0.993
_diffrn_reflns_theta_full 25.242
_diffrn_reflns_theta_max 25.364
_diffrn_reflns_theta_min 1.715
_diffrn_standards_number 0
_exptl_absorpt_coefficient_mu 2.782
_exptl_absorpt_correction_T_max 0.920
_exptl_absorpt_correction_T_min 0.798
_exptl_absorpt_correction_type multi-scan
_exptl_absorpt_process_details 'REQAB (Rigaku, 1998)'
_exptl_crystal_colour yellow
_exptl_crystal_density_diffrn 1.638
_exptl_crystal_density_method 'not measured'
_exptl_crystal_description needle
_exptl_crystal_F_000 2560.00
_exptl_crystal_recrystallization_method 'Re-crystallisation from solvent: Dichloromethane/hexane'
_exptl_crystal_size_max 0.450
_exptl_crystal_size_mid 0.030
_exptl_crystal_size_min 0.030
_refine_diff_density_max 1.35
_refine_diff_density_min -1.22
_refine_ls_extinction_method none
_refine_ls_goodness_of_fit_ref 1.041
_refine_ls_hydrogen_treatment constr
_refine_ls_number_parameters 691
_refine_ls_number_reflns 9498
_refine_ls_number_restraints 9
_refine_ls_R_factor_all 0.0557
_refine_ls_R_factor_gt 0.0360
_refine_ls_shift/su_max 0.001
_refine_ls_structure_factor_coef Fsqd
_refine_ls_weighting_details 'w = 1/[\s^2^(Fo^2^)+(0.0247P)^2^+15.8170P] where P=(Fo^2^+2Fc^2^)/3'
_refine_ls_weighting_scheme calc
_refine_ls_wR_factor_gt 0.0707
_refine_ls_wR_factor_ref 0.0793
_reflns_Friedel_coverage 0.000
_reflns_number_gt 7464
_reflns_number_total 9498
_reflns_threshold_expression F^2^>2.0\s(F^2^)
_cod_data_source_file c8dt00467f2.cif
_cod_data_source_block 1
_cod_depositor_comments 'Adding full bibliography for 7045777.cif.'
_cod_database_code 7045777

loop_
_space_group_symop_id
_space_group_symop_operation_xyz
1 +X,+Y,+Z
2 1/2-X,1/2+Y,1/2-Z
3 -X,-Y,-Z
4 -1/2+X,-1/2-Y,-1/2+Z

loop_
_atom_site_label
_atom_site_type_symbol
_atom_site_fract_x
_atom_site_fract_y
_atom_site_fract_z
_atom_site_U_iso_or_equiv
_atom_site_adp_type
_atom_site_occupancy
_atom_site_site_symmetry_order
_atom_site_calc_flag
_atom_site_refinement_flags_posn
_atom_site_refinement_flags_adp
Ir1 Ir 0.48499(2) 0.72570(2) 0.46090(2) 0.02339(6) Uani 1 1 d . .
Cl71 Cl 0.3358(4) 0.46449(14) 0.23380(13) 0.1551(14) Uani 1 1 d . .
Cl72 Cl 0.2487(3) 0.33390(15) 0.24479(18) 0.1561(13) Uani 1 1 d . .
P1 P -0.04568(17) 0.87122(10) 0.41691(7) 0.0580(5) Uani 1 1 d . .
F1 F -0.0452(6) 0.7948(3) 0.4348(3) 0.135(2) Uani 1 1 d . .
F2 F -0.0239(5) 0.8895(3) 0.48096(18) 0.137(3) Uani 1 1 d . .
F3 F 0.1001(4) 0.8646(2) 0.41912(17) 0.0800(12) Uani 1 1 d . .
F4 F -0.0376(5) 0.9453(2) 0.3996(3) 0.129(2) Uani 1 1 d . .
F5 F -0.0670(4) 0.8493(3) 0.35399(17) 0.1044(17) Uani 1 1 d . .
F6 F -0.1889(4) 0.8770(3) 0.41508(19) 0.1079(17) Uani 1 1 d . .
F10 F 0.2550(3) 0.49469(13) 0.49804(13) 0.0435(8) Uani 1 1 d . .
F12 F 0.6136(3) 0.54922(16) 0.62218(14) 0.0509(8) Uani 1 1 d . .
F51 F 0.8655(3) 0.6041(2) 0.38667(16) 0.0669(11) Uani 1 1 d . .
F53 F 0.4779(3) 0.59152(17) 0.27276(14) 0.0570(9) Uani 1 1 d . .
N1 N 0.6398(3) 0.72354(19) 0.52199(16) 0.0261(8) Uani 1 1 d . .
N22 N 0.3399(4) 0.70793(18) 0.39638(16) 0.0276(9) Uani 1 1 d . .
N43 N 0.3729(3) 0.78146(18) 0.51270(15) 0.0238(8) Uani 1 1 d . .
N51 N 0.5147(3) 0.82052(18) 0.41910(16) 0.0260(9) Uani 1 1 d . .
C2 C 0.6522(4) 0.6683(2) 0.55614(19) 0.0275(11) Uani 1 1 d . .
C3 C 0.7645(4) 0.6563(2) 0.5911(2) 0.0320(11) Uani 1 1 d . .
H3 H 0.771522 0.619260 0.616148 0.038 Uiso 1 1 calc R U
C4 C 0.8664(4) 0.6968(2) 0.5903(2) 0.0297(11) Uani 1 1 d . .
C5 C 0.8498(4) 0.7531(2) 0.5555(2) 0.0330(12) Uani 1 1 d . .
H5 H 0.916491 0.783159 0.554535 0.040 Uiso 1 1 calc R U
C6 C 0.7372(4) 0.7648(2) 0.5229(2) 0.0287(11) Uani 1 1 d . .
H6 H 0.727164 0.803699 0.499920 0.034 Uiso 1 1 calc R U
C7 C 0.5461(4) 0.6234(2) 0.5458(2) 0.0259(11) Uani 1 1 d . .
C8 C 0.4563(4) 0.6388(2) 0.4981(2) 0.0248(10) Uani 1 1 d . .
C9 C 0.3581(4) 0.5944(2) 0.4828(2) 0.0276(11) Uani 1 1 d . .
H9 H 0.296740 0.603445 0.450781 0.033 Uiso 1 1 calc R U
C10 C 0.3505(4) 0.5375(2) 0.5141(2) 0.0322(12) Uani 1 1 d . .
C11 C 0.4337(4) 0.5218(2) 0.5612(2) 0.0335(12) Uani 1 1 d . .
H11 H 0.424748 0.482843 0.582707 0.040 Uiso 1 1 calc R U
C12 C 0.5302(4) 0.5650(2) 0.5760(2) 0.0311(11) Uani 1 1 d . .
C13 C 0.9906(4) 0.6759(2) 0.6208(2) 0.0302(11) Uani 1 1 d . .
C14 C 1.0553(4) 0.6264(2) 0.5962(2) 0.0345(12) Uani 1 1 d . .
C15 C 1.1703(5) 0.6067(3) 0.6242(2) 0.0390(13) Uani 1 1 d . .
H15 H 1.213708 0.572935 0.607898 0.047 Uiso 1 1 calc R U
C16 C 1.2246(5) 0.6342(3) 0.6750(2) 0.0371(12) Uani 1 1 d . .
C17 C 1.1602(5) 0.6835(3) 0.6981(2) 0.0385(13) Uani 1 1 d . .
H17 H 1.196213 0.703105 0.732916 0.046 Uiso 1 1 calc R U
C18 C 1.0439(5) 0.7052(3) 0.6716(2) 0.0350(12) Uani 1 1 d . .
C19 C 1.0041(5) 0.5968(3) 0.5394(3) 0.0508(15) Uani 1 1 d . .
H19A H 1.058015 0.560470 0.531040 0.061 Uiso 1 1 calc R U
H19B H 0.999976 0.631504 0.510425 0.061 Uiso 1 1 calc R U
H19C H 0.920891 0.579230 0.539881 0.061 Uiso 1 1 calc R U
C20 C 1.3501(5) 0.6106(3) 0.7042(3) 0.0532(16) Uani 1 1 d . .
H20A H 1.414495 0.630946 0.686116 0.064 Uiso 1 1 calc R U
H20B H 1.354724 0.561800 0.701447 0.064 Uiso 1 1 calc R U
H20C H 1.362406 0.623788 0.743908 0.064 Uiso 1 1 calc R U
C21 C 0.9801(6) 0.7607(3) 0.6978(3) 0.0535(16) Uani 1 1 d . .
H21A H 0.996920 0.803539 0.680753 0.064 Uiso 1 1 calc R U
H21B H 1.011200 0.762234 0.738371 0.064 Uiso 1 1 calc R U
H21C H 0.890769 0.752554 0.691232 0.064 Uiso 1 1 calc R U
C23 C 0.3638(4) 0.6644(2) 0.35604(19) 0.0279(11) Uani 1 1 d . .
C24 C 0.2666(5) 0.6380(2) 0.3180(2) 0.0324(11) Uani 1 1 d . .
H24 H 0.284337 0.607912 0.289948 0.039 Uiso 1 1 calc R U
C25 C 0.1449(5) 0.6541(2) 0.3194(2) 0.0325(11) Uani 1 1 d . .
C26 C 0.1242(5) 0.7014(2) 0.3590(2) 0.0358(12) Uani 1 1 d . .
H26 H 0.042464 0.716011 0.360609 0.043 Uiso 1 1 calc R U
C27 C 0.2223(4) 0.7268(2) 0.3958(2) 0.0310(11) Uani 1 1 d . .
H27 H 0.206298 0.759519 0.422209 0.037 Uiso 1 1 calc R U
C28 C 0.4948(4) 0.6476(2) 0.3608(2) 0.0297(11) Uani 1 1 d . .
C29 C 0.5723(4) 0.6715(2) 0.4097(2) 0.0276(11) Uani 1 1 d . .
C30 C 0.6984(5) 0.6555(2) 0.4179(2) 0.0338(12) Uani 1 1 d . .
H30 H 0.752206 0.669822 0.450892 0.041 Uiso 1 1 calc R U
C31 C 0.7432(5) 0.6188(3) 0.3775(3) 0.0437(14) Uani 1 1 d . .
C32 C 0.6718(5) 0.5972(3) 0.3287(2) 0.0445(14) Uani 1 1 d . .
H32 H 0.706172 0.573395 0.300943 0.053 Uiso 1 1 calc R U
C33 C 0.5484(5) 0.6118(2) 0.3219(2) 0.0355(12) Uani 1 1 d . .
C34 C 0.0399(5) 0.6195(2) 0.2828(2) 0.0327(12) Uani 1 1 d . .
C35 C -0.0355(5) 0.6537(3) 0.2394(2) 0.0405(13) Uani 1 1 d . .
C36 C -0.1348(5) 0.6200(3) 0.2081(2) 0.0465(14) Uani 1 1 d . .
H36 H -0.185972 0.643142 0.178510 0.056 Uiso 1 1 calc R U
C37 C -0.1619(5) 0.5547(3) 0.2183(2) 0.0408(13) Uani 1 1 d . .
C38 C -0.0862(5) 0.5218(3) 0.2615(2) 0.0381(13) Uani 1 1 d . .
H38 H -0.103990 0.476601 0.269267 0.046 Uiso 1 1 calc R U
C39 C 0.0153(4) 0.5529(3) 0.2939(2) 0.0337(12) Uani 1 1 d . .
C40 C -0.0108(7) 0.7253(3) 0.2256(3) 0.070(2) Uani 1 1 d . .
H40A H -0.025877 0.754285 0.256541 0.084 Uiso 1 1 calc R U
H40B H -0.065779 0.738355 0.190879 0.084 Uiso 1 1 calc R U
H40C H 0.075477 0.730008 0.220461 0.084 Uiso 1 1 calc R U
C41 C -0.2719(6) 0.5206(3) 0.1839(3) 0.0575(17) Uani 1 1 d . .
H41A H -0.268674 0.525774 0.143801 0.069 Uiso 1 1 calc R U
H41B H -0.348154 0.540820 0.192194 0.069 Uiso 1 1 calc R U
H41C H -0.270543 0.472904 0.193495 0.069 Uiso 1 1 calc R U
C42 C 0.0913(5) 0.5146(3) 0.3416(3) 0.0509(15) Uani 1 1 d . .
H42A H 0.091087 0.538620 0.377090 0.061 Uiso 1 1 calc R U
H42B H 0.176427 0.510452 0.334798 0.061 Uiso 1 1 calc R U
H42C H 0.055690 0.470002 0.344052 0.061 Uiso 1 1 calc R U
C44 C 0.3650(4) 0.8487(2) 0.5157(2) 0.0294(11) Uani 1 1 d . .
C45 C 0.2751(5) 0.8802(3) 0.5405(2) 0.0364(12) Uani 1 1 d . .
H45 H 0.270089 0.927659 0.540451 0.044 Uiso 1 1 calc R U
C46 C 0.1936(5) 0.8431(3) 0.5648(2) 0.0360(12) Uani 1 1 d . .
H46 H 0.131017 0.864023 0.581518 0.043 Uiso 1 1 calc R U
C47 C 0.2053(4) 0.7754(3) 0.5644(2) 0.0349(11) Uani 1 1 d . .
H47 H 0.153004 0.748176 0.582506 0.042 Uiso 1 1 calc R U
C48 C 0.2920(4) 0.7467(2) 0.5379(2) 0.0315(11) Uani 1 1 d . .
H48 H 0.295916 0.699287 0.537093 0.038 Uiso 1 1 calc R U
C49 C 0.4588(5) 0.8926(2) 0.4952(2) 0.0339(12) Uani 1 1 d . .
H49 H 0.422147 0.938492 0.494188 0.041 Uiso 1 1 calc R U
C50 C 0.4816(5) 0.8812(2) 0.4360(2) 0.0338(12) Uani 1 1 d . .
C52 C 0.5442(5) 0.8177(3) 0.3672(2) 0.0367(12) Uani 1 1 d . .
H52 H 0.569808 0.775816 0.354586 0.044 Uiso 1 1 calc R U
C53 C 0.5399(6) 0.8710(3) 0.3314(2) 0.0458(14) Uani 1 1 d . .
H53 H 0.564121 0.866089 0.295603 0.055 Uiso 1 1 calc R U
C54 C 0.5004(6) 0.9311(3) 0.3479(3) 0.0487(15) Uani 1 1 d . .
H54 H 0.493615 0.968695 0.323441 0.058 Uiso 1 1 calc R U
C55 C 0.4709(5) 0.9359(3) 0.4002(2) 0.0451(14) Uani 1 1 d . .
H55 H 0.442551 0.977426 0.412371 0.054 Uiso 1 1 calc R U
C56 C 0.5803(5) 0.8983(2) 0.5378(2) 0.0356(12) Uani 1 1 d . .
C57 C 0.5877(5) 0.8787(3) 0.5934(2) 0.0451(14) Uani 1 1 d . .
H57 H 0.518997 0.857064 0.604768 0.054 Uiso 1 1 calc R U
C58 C 0.6926(6) 0.8901(3) 0.6323(3) 0.0596(17) Uani 1 1 d . .
H58 H 0.696009 0.876611 0.670289 0.072 Uiso 1 1 calc R U
C59 C 0.7930(6) 0.9213(3) 0.6159(3) 0.066(2) Uani 1 1 d . .
H59 H 0.865718 0.928925 0.642781 0.079 Uiso 1 1 calc R U
C60 C 0.7883(6) 0.9414(3) 0.5609(3) 0.0582(18) Uani 1 1 d . .
H60 H 0.857277 0.962939 0.549613 0.070 Uiso 1 1 calc R U
C61 C 0.6836(5) 0.9299(3) 0.5230(3) 0.0441(14) Uani 1 1 d . .
H61 H 0.680625 0.943841 0.485064 0.053 Uiso 1 1 calc R U
C71 C 0.3171(7) 0.3850(5) 0.2043(3) 0.099(3) Uani 1 1 d . .
H71A H 0.265986 0.387842 0.166327 0.119 Uiso 1 1 calc R U
H71B H 0.398851 0.366583 0.200303 0.119 Uiso 1 1 calc R U

loop_
_atom_site_aniso_label
_atom_site_aniso_U_11
_atom_site_aniso_U_22
_atom_site_aniso_U_33
_atom_site_aniso_U_23
_atom_site_aniso_U_13
_atom_site_aniso_U_12
Ir1 0.02300(10) 0.02126(9) 0.02667(10) 0.00126(9) 0.00644(7) -0.00063(8)
Cl71 0.242(4) 0.0857(17) 0.119(2) 0.0062(16) -0.022(2) -0.028(2)
Cl72 0.0933(19) 0.109(2) 0.265(4) 0.053(2) 0.027(2) 0.0168(16)
P1 0.0579(11) 0.0731(12) 0.0434(10) 0.0050(9) 0.0101(8) 0.0187(9)
F1 0.175(6) 0.098(4) 0.153(5) 0.045(4) 0.084(5) 0.019(4)
F2 0.099(4) 0.241(7) 0.062(3) -0.045(4) -0.009(3) 0.097(4)
F3 0.065(3) 0.104(3) 0.071(3) 0.009(2) 0.012(2) 0.035(2)
F4 0.083(3) 0.066(3) 0.219(6) 0.028(3) -0.030(4) 0.018(3)
F5 0.094(3) 0.166(5) 0.053(3) -0.020(3) 0.012(2) -0.020(3)
F6 0.052(3) 0.191(5) 0.083(3) -0.014(3) 0.015(2) 0.011(3)
F10 0.0355(17) 0.0269(15) 0.066(2) 0.0006(15) 0.0035(15) -0.0133(13)
F12 0.0400(18) 0.055(2) 0.053(2) 0.0247(16) -0.0044(16) -0.0118(15)
F51 0.0355(19) 0.091(3) 0.078(3) -0.025(2) 0.0199(18) 0.0138(18)
F53 0.060(2) 0.065(2) 0.048(2) -0.0203(18) 0.0160(17) 0.0014(18)
N1 0.025(2) 0.0238(19) 0.030(2) -0.0011(18) 0.0060(16) -0.0020(17)
N22 0.029(2) 0.023(2) 0.031(2) 0.0034(17) 0.0043(18) 0.0022(16)
N43 0.0222(19) 0.024(2) 0.026(2) -0.0003(17) 0.0048(16) -0.0011(16)
N51 0.028(2) 0.024(2) 0.028(2) 0.0022(17) 0.0092(17) -0.0030(17)
C2 0.030(3) 0.029(3) 0.025(3) 0.003(2) 0.009(2) -0.002(2)
C3 0.029(3) 0.031(3) 0.035(3) 0.006(2) 0.005(2) -0.004(2)
C4 0.023(3) 0.034(3) 0.032(3) 0.000(2) 0.005(2) -0.003(2)
C5 0.025(3) 0.032(3) 0.042(3) 0.000(2) 0.007(2) -0.009(2)
C6 0.030(3) 0.022(2) 0.035(3) 0.000(2) 0.006(2) -0.002(2)
C7 0.023(3) 0.021(2) 0.034(3) 0.003(2) 0.008(2) -0.0014(18)
C8 0.025(2) 0.020(2) 0.031(3) 0.002(2) 0.012(2) 0.0004(19)
C9 0.022(2) 0.025(2) 0.036(3) 0.001(2) 0.004(2) -0.001(2)
C10 0.026(3) 0.027(3) 0.045(3) -0.004(2) 0.010(2) -0.004(2)
C11 0.031(3) 0.026(3) 0.046(3) 0.005(2) 0.014(2) -0.001(2)
C12 0.024(3) 0.035(3) 0.034(3) 0.006(2) 0.005(2) 0.004(2)
C13 0.024(2) 0.035(3) 0.033(3) 0.005(2) 0.006(2) -0.006(2)
C14 0.028(3) 0.035(3) 0.041(3) 0.002(2) 0.007(2) -0.005(2)
C15 0.027(3) 0.035(3) 0.055(4) 0.000(3) 0.008(3) -0.003(2)
C16 0.030(3) 0.037(3) 0.044(3) 0.009(3) 0.004(2) -0.005(2)
C17 0.033(3) 0.047(3) 0.035(3) 0.001(3) 0.004(2) -0.008(3)
C18 0.031(3) 0.042(3) 0.033(3) 0.005(2) 0.008(2) -0.003(2)
C19 0.039(3) 0.057(4) 0.056(4) -0.021(3) 0.007(3) -0.002(3)
C20 0.038(3) 0.047(3) 0.070(4) 0.004(3) -0.003(3) 0.001(3)
C21 0.055(4) 0.060(4) 0.047(4) -0.009(3) 0.010(3) 0.008(3)
C23 0.033(3) 0.026(2) 0.025(3) 0.003(2) 0.007(2) 0.001(2)
C24 0.038(3) 0.032(3) 0.027(3) 0.001(2) 0.008(2) 0.004(2)
C25 0.033(3) 0.030(3) 0.033(3) 0.001(2) 0.001(2) 0.004(2)
C26 0.032(3) 0.037(3) 0.037(3) 0.003(2) 0.000(2) 0.009(2)
C27 0.034(3) 0.029(2) 0.029(3) 0.000(2) 0.005(2) 0.008(2)
C28 0.035(3) 0.025(2) 0.031(3) 0.001(2) 0.012(2) 0.001(2)
C29 0.031(3) 0.022(2) 0.032(3) 0.001(2) 0.011(2) 0.003(2)
C30 0.032(3) 0.034(3) 0.037(3) -0.003(2) 0.008(2) 0.000(2)
C31 0.032(3) 0.046(3) 0.056(4) -0.005(3) 0.017(3) 0.005(3)
C32 0.048(4) 0.040(3) 0.052(4) -0.009(3) 0.027(3) 0.006(3)
C33 0.044(3) 0.033(3) 0.031(3) -0.003(2) 0.011(2) -0.001(2)
C34 0.033(3) 0.033(3) 0.031(3) -0.004(2) 0.002(2) 0.004(2)
C35 0.045(3) 0.040(3) 0.033(3) -0.002(2) -0.004(3) 0.005(3)
C36 0.045(3) 0.058(4) 0.032(3) -0.001(3) -0.008(3) 0.003(3)
C37 0.036(3) 0.055(4) 0.032(3) -0.012(3) 0.008(2) -0.006(3)
C38 0.040(3) 0.036(3) 0.040(3) -0.010(2) 0.014(3) -0.002(2)
C39 0.027(3) 0.039(3) 0.036(3) -0.005(2) 0.008(2) 0.006(2)
C40 0.083(5) 0.047(4) 0.065(4) 0.013(4) -0.027(4) 0.002(4)
C41 0.050(4) 0.074(4) 0.046(4) -0.010(3) 0.001(3) -0.012(3)
C42 0.040(3) 0.048(3) 0.063(4) 0.018(3) 0.004(3) 0.001(3)
C44 0.031(3) 0.030(3) 0.027(3) -0.001(2) 0.006(2) -0.006(2)
C45 0.048(3) 0.027(3) 0.036(3) -0.006(2) 0.010(3) 0.002(2)
C46 0.035(3) 0.039(3) 0.036(3) -0.007(2) 0.010(2) 0.000(2)
C47 0.030(3) 0.037(3) 0.040(3) -0.004(3) 0.013(2) -0.007(2)
C48 0.032(3) 0.026(2) 0.039(3) -0.002(2) 0.013(2) -0.003(2)
C49 0.040(3) 0.026(3) 0.039(3) 0.001(2) 0.014(2) -0.002(2)
C50 0.038(3) 0.030(3) 0.036(3) -0.005(2) 0.014(2) -0.009(2)
C52 0.049(3) 0.032(3) 0.033(3) -0.003(2) 0.017(3) -0.003(2)
C53 0.069(4) 0.041(3) 0.032(3) 0.006(3) 0.021(3) -0.008(3)
C54 0.064(4) 0.038(3) 0.049(4) 0.019(3) 0.022(3) -0.002(3)
C55 0.061(4) 0.023(3) 0.057(4) 0.005(3) 0.026(3) -0.001(3)
C56 0.040(3) 0.027(3) 0.044(3) -0.006(2) 0.016(3) -0.003(2)
C57 0.042(3) 0.048(3) 0.046(4) -0.005(3) 0.010(3) -0.007(3)
C58 0.057(4) 0.072(4) 0.048(4) -0.014(3) 0.004(3) -0.009(3)
C59 0.045(4) 0.068(4) 0.084(6) -0.028(4) 0.007(4) -0.009(3)
C60 0.051(4) 0.048(4) 0.082(5) -0.020(4) 0.030(4) -0.014(3)
C61 0.049(4) 0.030(3) 0.056(4) -0.009(3) 0.019(3) -0.005(3)
C71 0.052(5) 0.189(8) 0.057(5) -0.031(5) 0.013(4) 0.035(5)

loop_
_atom_type_symbol
_atom_type_description
_atom_type_scat_dispersion_real
_atom_type_scat_dispersion_imag
_atom_type_scat_source
C C 0.0033 0.0016
;
International Tables for Crystallography
(Vol. C, Tables 4.2.6.8 and 6.1.1.4)
;
H H 0.0000 0.0000
;
International Tables for Crystallography
(Vol. C, Table 6.1.1.4)
;
F F 0.0171 0.0103
;
International Tables for Crystallography
(Vol. C, Tables 4.2.6.8 and 6.1.1.4)
;
Ir Ir -1.4442 7.9887
;
International Tables for Crystallography
(Vol. C, Tables 4.2.6.8 and 6.1.1.4)
;
N N 0.0061 0.0033
;
International Tables for Crystallography
(Vol. C, Tables 4.2.6.8 and 6.1.1.4)
;
P P 0.1023 0.0942
;
International Tables for Crystallography
(Vol. C, Tables 4.2.6.8 and 6.1.1.4)
;
Cl Cl 0.1484 0.1585
;
International Tables for Crystallography
(Vol. C, Tables 4.2.6.8 and 6.1.1.4)
;

loop_
_geom_angle_atom_site_label_1
_geom_angle_atom_site_label_2
_geom_angle_atom_site_label_3
_geom_angle
C8 Ir1 C29 86.32(18)
C8 Ir1 N1 80.47(17)
C29 Ir1 N1 90.36(17)
C8 Ir1 N22 91.63(17)
C29 Ir1 N22 80.25(17)
N1 Ir1 N22 168.14(15)
C8 Ir1 N51 179.25(17)
C29 Ir1 N51 93.43(16)
N1 Ir1 N51 100.24(14)
N22 Ir1 N51 87.63(14)
C8 Ir1 N43 92.22(16)
C29 Ir1 N43 174.63(16)
N1 Ir1 N43 94.50(14)
N22 Ir1 N43 94.64(14)
N51 Ir1 N43 87.96(13)
F4 P1 F5 90.8(3)
F4 P1 F2 92.1(4)
F5 P1 F2 177.1(4)
F4 P1 F6 91.5(3)
F5 P1 F6 90.6(3)
F2 P1 F6 89.6(3)
F4 P1 F1 176.5(3)
F5 P1 F1 89.2(3)
F2 P1 F1 87.9(4)
F6 P1 F1 92.0(3)
F4 P1 F3 89.1(3)
F5 P1 F3 89.6(2)
F2 P1 F3 90.2(3)
F6 P1 F3 179.4(3)
F1 P1 F3 87.4(3)
C6 N1 C2 119.1(4)
C6 N1 Ir1 123.8(3)
C2 N1 Ir1 115.7(3)
C27 N22 C23 118.3(4)
C27 N22 Ir1 125.3(3)
C23 N22 Ir1 115.5(3)
C48 N43 C44 115.7(4)
C48 N43 Ir1 118.0(3)
C44 N43 Ir1 125.6(3)
C52 N51 C50 116.0(4)
C52 N51 Ir1 117.9(3)
C50 N51 Ir1 124.6(3)
N1 C2 C3 119.3(4)
N1 C2 C7 113.5(4)
C3 C2 C7 126.7(4)
C4 C3 C2 121.7(4)
C4 C3 H3 119.1
C2 C3 H3 119.1
C3 C4 C5 117.2(4)
C3 C4 C13 120.1(4)
C5 C4 C13 122.4(4)
C6 C5 C4 119.7(4)
C6 C5 H5 120.2
C4 C5 H5 120.2
N1 C6 C5 122.8(4)
N1 C6 H6 118.6
C5 C6 H6 118.6
C12 C7 C8 118.2(4)
C12 C7 C2 126.2(4)
C8 C7 C2 115.5(4)
C9 C8 C7 118.4(4)
C9 C8 Ir1 127.3(4)
C7 C8 Ir1 114.3(3)
C10 C9 C8 119.8(4)
C10 C9 H9 120.1
C8 C9 H9 120.1
F10 C10 C11 117.8(4)
F10 C10 C9 118.8(4)
C11 C10 C9 123.4(4)
C10 C11 C12 116.7(5)
C10 C11 H11 121.6
C12 C11 H11 121.6
F12 C12 C11 116.8(4)
F12 C12 C7 119.7(4)
C11 C12 C7 123.5(5)
C18 C13 C14 120.1(5)
C18 C13 C4 121.6(4)
C14 C13 C4 118.3(4)
C15 C14 C13 118.5(5)
C15 C14 C19 119.9(5)
C13 C14 C19 121.5(5)
C16 C15 C14 122.7(5)
C16 C15 H15 118.7
C14 C15 H15 118.7
C15 C16 C17 117.8(5)
C15 C16 C20 120.6(5)
C17 C16 C20 121.6(5)
C16 C17 C18 121.9(5)
C16 C17 H17 119.0
C18 C17 H17 119.0
C13 C18 C17 119.0(5)
C13 C18 C21 121.5(5)
C17 C18 C21 119.5(5)
C14 C19 H19A 109.5
C14 C19 H19B 109.5
H19A C19 H19B 109.5
C14 C19 H19C 109.5
H19A C19 H19C 109.5
H19B C19 H19C 109.5
C16 C20 H20A 109.5
C16 C20 H20B 109.5
H20A C20 H20B 109.5
C16 C20 H20C 109.5
H20A C20 H20C 109.5
H20B C20 H20C 109.5
C18 C21 H21A 109.5
C18 C21 H21B 109.5
H21A C21 H21B 109.5
C18 C21 H21C 109.5
H21A C21 H21C 109.5
H21B C21 H21C 109.5
N22 C23 C24 119.6(4)
N22 C23 C28 113.4(4)
C24 C23 C28 126.9(4)
C25 C24 C23 122.2(5)
C25 C24 H24 118.9
C23 C24 H24 118.9
C24 C25 C26 116.7(5)
C24 C25 C34 121.9(4)
C26 C25 C34 121.3(4)
C27 C26 C25 119.6(5)
C27 C26 H26 120.2
C25 C26 H26 120.2
N22 C27 C26 123.4(5)
N22 C27 H27 118.3
C26 C27 H27 118.3
C33 C28 C29 118.3(4)
C33 C28 C23 126.1(5)
C29 C28 C23 115.6(4)
C30 C29 C28 118.7(4)
C30 C29 Ir1 126.9(4)
C28 C29 Ir1 114.4(3)
C31 C30 C29 119.1(5)
C31 C30 H30 120.5
C29 C30 H30 120.5
F51 C31 C32 118.5(5)
F51 C31 C30 117.7(5)
C32 C31 C30 123.8(5)
C31 C32 C33 116.4(5)
C31 C32 H32 121.8
C33 C32 H32 121.8
F53 C33 C32 116.5(5)
F53 C33 C28 119.9(5)
C32 C33 C28 123.6(5)
C39 C34 C35 120.1(5)
C39 C34 C25 118.9(4)
C35 C34 C25 120.9(5)
C36 C35 C34 118.6(5)
C36 C35 C40 119.7(5)
C34 C35 C40 121.6(5)
C37 C36 C35 122.6(5)
C37 C36 H36 118.7
C35 C36 H36 118.7
C36 C37 C38 117.9(5)
C36 C37 C41 120.8(5)
C38 C37 C41 121.3(5)
C37 C38 C39 122.0(5)
C37 C38 H38 119.0
C39 C38 H38 119.0
C34 C39 C38 118.8(5)
C34 C39 C42 122.1(5)
C38 C39 C42 119.1(5)
C35 C40 H40A 109.5
C35 C40 H40B 109.5
H40A C40 H40B 109.5
C35 C40 H40C 109.5
H40A C40 H40C 109.5
H40B C40 H40C 109.5
C37 C41 H41A 109.5
C37 C41 H41B 109.5
H41A C41 H41B 109.5
C37 C41 H41C 109.5
H41A C41 H41C 109.5
H41B C41 H41C 109.5
C39 C42 H42A 109.5
C39 C42 H42B 109.5
H42A C42 H42B 109.5
C39 C42 H42C 109.5
H42A C42 H42C 109.5
H42B C42 H42C 109.5
N43 C44 C45 122.1(4)
N43 C44 C49 120.7(4)
C45 C44 C49 117.1(4)
C46 C45 C44 120.2(5)
C46 C45 H45 119.9
C44 C45 H45 119.9
C47 C46 C45 117.8(5)
C47 C46 H46 121.1
C45 C46 H46 121.1
C48 C47 C46 119.9(5)
C48 C47 H47 120.1
C46 C47 H47 120.1
N43 C48 C47 124.1(4)
N43 C48 H48 117.9
C47 C48 H48 117.9
C44 C49 C50 117.3(4)
C44 C49 C56 112.7(4)
C50 C49 C56 112.2(4)
C44 C49 H49 104.3
C50 C49 H49 104.3
C56 C49 H49 104.3
N51 C50 C55 121.3(5)
N51 C50 C49 121.3(4)
C55 C50 C49 117.4(5)
N51 C52 C53 124.5(5)
N51 C52 H52 117.7
C53 C52 H52 117.7
C54 C53 C52 118.8(5)
C54 C53 H53 120.6
C52 C53 H53 120.6
C55 C54 C53 118.2(5)
C55 C54 H54 120.9
C53 C54 H54 120.9
C54 C55 C50 120.9(5)
C54 C55 H55 119.5
C50 C55 H55 119.5
C57 C56 C61 117.4(5)
C57 C56 C49 121.7(5)
C61 C56 C49 120.6(5)
C58 C57 C56 121.1(6)
C58 C57 H57 119.4
C56 C57 H57 119.4
C57 C58 C59 119.8(6)
C57 C58 H58 120.1
C59 C58 H58 120.1
C60 C59 C58 120.4(6)
C60 C59 H59 119.8
C58 C59 H59 119.8
C61 C60 C59 119.0(6)
C61 C60 H60 120.5
C59 C60 H60 120.5
C60 C61 C56 122.2(6)
C60 C61 H61 118.9
C56 C61 H61 118.9
Cl72 C71 Cl71 110.6(4)
Cl72 C71 H71A 109.5
Cl71 C71 H71A 109.5
Cl72 C71 H71B 109.5
Cl71 C71 H71B 109.5
H71A C71 H71B 108.1

loop_
_geom_bond_atom_site_label_1
_geom_bond_atom_site_label_2
_geom_bond_distance
Ir1 C8 2.004(4)
Ir1 C29 2.006(4)
Ir1 N1 2.050(4)
Ir1 N22 2.057(4)
Ir1 N51 2.197(4)
Ir1 N43 2.201(4)
Cl71 C71 1.739(10)
Cl72 C71 1.676(10)
P1 F4 1.546(5)
P1 F5 1.558(4)
P1 F2 1.565(5)
P1 F6 1.570(4)
P1 F1 1.587(5)
P1 F3 1.597(4)
F10 C10 1.357(5)
F12 C12 1.353(5)
F51 C31 1.355(6)
F53 C33 1.361(6)
N1 C6 1.348(6)
N1 C2 1.371(6)
N22 C27 1.343(6)
N22 C23 1.364(6)
N43 C48 1.351(6)
N43 C44 1.351(6)
N51 C52 1.347(6)
N51 C50 1.349(6)
C2 C3 1.389(7)
C2 C7 1.457(6)
C3 C4 1.384(6)
C3 H3 0.9500
C4 C5 1.397(7)
C4 C13 1.494(7)
C5 C6 1.366(7)
C5 H5 0.9500
C6 H6 0.9500
C7 C12 1.402(6)
C7 C8 1.413(6)
C8 C9 1.397(6)
C9 C10 1.376(7)
C9 H9 0.9500
C10 C11 1.366(7)
C11 C12 1.366(7)
C11 H11 0.9500
C13 C18 1.393(7)
C13 C14 1.406(7)
C14 C15 1.384(7)
C14 C19 1.509(7)
C15 C16 1.380(7)
C15 H15 0.9500
C16 C17 1.384(7)
C16 C20 1.510(7)
C17 C18 1.395(7)
C17 H17 0.9500
C18 C21 1.508(7)
C19 H19A 0.9800
C19 H19B 0.9800
C19 H19C 0.9800
C20 H20A 0.9800
C20 H20B 0.9800
C20 H20C 0.9800
C21 H21A 0.9800
C21 H21B 0.9800
C21 H21C 0.9800
C23 C24 1.387(7)
C23 C28 1.461(7)
C24 C25 1.380(7)
C24 H24 0.9500
C25 C26 1.390(7)
C25 C34 1.495(7)
C26 C27 1.369(7)
C26 H26 0.9500
C27 H27 0.9500
C28 C33 1.390(7)
C28 C29 1.412(7)
C29 C30 1.401(7)
C30 C31 1.375(7)
C30 H30 0.9500
C31 C32 1.367(8)
C32 C33 1.367(7)
C32 H32 0.9500
C34 C39 1.393(7)
C34 C35 1.396(7)
C35 C36 1.388(7)
C35 C40 1.507(8)
C36 C37 1.369(8)
C36 H36 0.9500
C37 C38 1.382(8)
C37 C41 1.506(7)
C38 C39 1.394(7)
C38 H38 0.9500
C39 C42 1.509(7)
C40 H40A 0.9800
C40 H40B 0.9800
C40 H40C 0.9800
C41 H41A 0.9800
C41 H41B 0.9800
C41 H41C 0.9800
C42 H42A 0.9800
C42 H42B 0.9800
C42 H42C 0.9800
C44 C45 1.388(7)
C44 C49 1.500(7)
C45 C46 1.369(7)
C45 H45 0.9500
C46 C47 1.361(7)
C46 H46 0.9500
C47 C48 1.360(7)
C47 H47 0.9500
C48 H48 0.9500
C49 C50 1.507(7)
C49 C56 1.542(7)
C49 H49 1.0000
C50 C55 1.387(7)
C52 C53 1.366(7)
C52 H52 0.9500
C53 C54 1.360(8)
C53 H53 0.9500
C54 C55 1.358(8)
C54 H54 0.9500
C55 H55 0.9500
C56 C57 1.383(8)
C56 C61 1.398(7)
C57 C58 1.374(8)
C57 H57 0.9500
C58 C59 1.381(9)
C58 H58 0.9500
C59 C60 1.379(10)
C59 H59 0.9500
C60 C61 1.360(8)
C60 H60 0.9500
C61 H61 0.9500
C71 H71A 0.9900
C71 H71B 0.9900

loop_
_geom_torsion_atom_site_label_1
_geom_torsion_atom_site_label_2
_geom_torsion_atom_site_label_3
_geom_torsion_atom_site_label_4
_geom_torsion
C6 N1 C2 C3 0.3(6)
Ir1 N1 C2 C3 167.5(4)
C6 N1 C2 C7 -172.4(4)
Ir1 N1 C2 C7 -5.2(5)
N1 C2 C3 C4 -3.3(7)
C7 C2 C3 C4 168.4(5)
C2 C3 C4 C5 4.1(7)
C2 C3 C4 C13 -169.3(5)
C3 C4 C5 C6 -2.0(7)
C13 C4 C5 C6 171.3(5)
C2 N1 C6 C5 1.8(7)
Ir1 N1 C6 C5 -164.3(4)
C4 C5 C6 N1 -0.9(7)
N1 C2 C7 C12 -176.7(4)
C3 C2 C7 C12 11.2(8)
N1 C2 C7 C8 8.1(6)
C3 C2 C7 C8 -164.0(5)
C12 C7 C8 C9 -1.5(7)
C2 C7 C8 C9 174.1(4)
C12 C7 C8 Ir1 177.2(3)
C2 C7 C8 Ir1 -7.2(5)
C7 C8 C9 C10 0.3(7)
Ir1 C8 C9 C10 -178.2(3)
C8 C9 C10 F10 -179.4(4)
C8 C9 C10 C11 1.5(7)
F10 C10 C11 C12 178.9(4)
C9 C10 C11 C12 -2.0(7)
C10 C11 C12 F12 -179.1(4)
C10 C11 C12 C7 0.7(7)
C8 C7 C12 F12 -179.2(4)
C2 C7 C12 F12 5.7(7)
C8 C7 C12 C11 1.0(7)
C2 C7 C12 C11 -174.1(5)
C3 C4 C13 C18 -105.0(6)
C5 C4 C13 C18 82.0(6)
C3 C4 C13 C14 76.7(6)
C5 C4 C13 C14 -96.4(6)
C18 C13 C14 C15 1.7(7)
C4 C13 C14 C15 -179.9(4)
C18 C13 C14 C19 -176.0(5)
C4 C13 C14 C19 2.4(7)
C13 C14 C15 C16 -0.8(8)
C19 C14 C15 C16 177.0(5)
C14 C15 C16 C17 -0.2(8)
C14 C15 C16 C20 179.6(5)
C15 C16 C17 C18 0.2(8)
C20 C16 C17 C18 -179.5(5)
C14 C13 C18 C17 -1.7(7)
C4 C13 C18 C17 180.0(4)
C14 C13 C18 C21 176.9(5)
C4 C13 C18 C21 -1.4(7)
C16 C17 C18 C13 0.7(8)
C16 C17 C18 C21 -177.9(5)
C27 N22 C23 C24 -3.8(6)
Ir1 N22 C23 C24 166.0(3)
C27 N22 C23 C28 179.9(4)
Ir1 N22 C23 C28 -10.4(5)
N22 C23 C24 C25 -0.3(7)
C28 C23 C24 C25 175.6(5)
C23 C24 C25 C26 3.7(7)
C23 C24 C25 C34 -172.6(5)
C24 C25 C26 C27 -3.2(7)
C34 C25 C26 C27 173.1(5)
C23 N22 C27 C26 4.4(7)
Ir1 N22 C27 C26 -164.3(4)
C25 C26 C27 N22 -0.8(8)
N22 C23 C28 C33 -171.1(4)
C24 C23 C28 C33 12.8(8)
N22 C23 C28 C29 7.9(6)
C24 C23 C28 C29 -168.2(5)
C33 C28 C29 C30 -2.8(7)
C23 C28 C29 C30 178.1(4)
C33 C28 C29 Ir1 177.5(4)
C23 C28 C29 Ir1 -1.6(5)
C28 C29 C30 C31 1.8(7)
Ir1 C29 C30 C31 -178.6(4)
C29 C30 C31 F51 -179.9(5)
C29 C30 C31 C32 0.9(8)
F51 C31 C32 C33 178.4(5)
C30 C31 C32 C33 -2.4(9)
C31 C32 C33 F53 178.7(5)
C31 C32 C33 C28 1.2(8)
C29 C28 C33 F53 -176.1(4)
C23 C28 C33 F53 2.9(8)
C29 C28 C33 C32 1.4(8)
C23 C28 C33 C32 -179.7(5)
C24 C25 C34 C39 70.1(7)
C26 C25 C34 C39 -106.1(6)
C24 C25 C34 C35 -112.2(6)
C26 C25 C34 C35 71.6(7)
C39 C34 C35 C36 0.3(8)
C25 C34 C35 C36 -177.4(5)
C39 C34 C35 C40 -179.1(6)
C25 C34 C35 C40 3.2(8)
C34 C35 C36 C37 0.2(9)
C40 C35 C36 C37 179.6(6)
C35 C36 C37 C38 -0.2(9)
C35 C36 C37 C41 178.9(5)
C36 C37 C38 C39 -0.4(8)
C41 C37 C38 C39 -179.5(5)
C35 C34 C39 C38 -0.8(7)
C25 C34 C39 C38 176.9(4)
C35 C34 C39 C42 -177.8(5)
C25 C34 C39 C42 0.0(7)
C37 C38 C39 C34 0.9(8)
C37 C38 C39 C42 177.9(5)
C48 N43 C44 C45 -3.5(7)
Ir1 N43 C44 C45 167.2(4)
C48 N43 C44 C49 173.0(4)
Ir1 N43 C44 C49 -16.3(6)
N43 C44 C45 C46 2.7(8)
C49 C44 C45 C46 -173.9(5)
C44 C45 C46 C47 0.7(8)
C45 C46 C47 C48 -3.1(8)
C44 N43 C48 C47 1.0(7)
Ir1 N43 C48 C47 -170.4(4)
C46 C47 C48 N43 2.3(8)
N43 C44 C49 C50 53.1(7)
C45 C44 C49 C50 -130.3(5)
N43 C44 C49 C56 -79.5(6)
C45 C44 C49 C56 97.1(5)
C52 N51 C50 C55 4.3(7)
Ir1 N51 C50 C55 -161.8(4)
C52 N51 C50 C49 -173.8(5)
Ir1 N51 C50 C49 20.1(6)
C44 C49 C50 N51 -55.6(7)
C56 C49 C50 N51 77.3(6)
C44 C49 C50 C55 126.2(5)
C56 C49 C50 C55 -100.9(6)
C50 N51 C52 C53 -1.6(8)
Ir1 N51 C52 C53 165.5(5)
N51 C52 C53 C54 -1.7(9)
C52 C53 C54 C55 2.2(9)
C53 C54 C55 C50 0.5(9)
N51 C50 C55 C54 -3.9(9)
C49 C50 C55 C54 174.2(5)
C44 C49 C56 C57 -15.0(7)
C50 C49 C56 C57 -150.1(5)
C44 C49 C56 C61 171.7(4)
C50 C49 C56 C61 36.6(6)
C61 C56 C57 C58 0.1(8)
C49 C56 C57 C58 -173.4(5)
C56 C57 C58 C59 -0.3(10)
C57 C58 C59 C60 0.4(10)
C58 C59 C60 C61 -0.2(10)
C59 C60 C61 C56 -0.1(9)
C57 C56 C61 C60 0.1(8)
C49 C56 C61 C60 173.7(5)
